data_1559414
loop_
_publ_author_name
'Wang, Jinhui'
'Jin, Weiyang'
'Zhou, Xiaoxin'
'Li, Jiaqi'
'Xu, Chengdong'
'Ma, Zhongjun'
'Wang, Jianan'
'Qin, Lele'
'Zhou, Biao'
'Ding, Wanjing'
'Gao, Tingting'
'Yao, Hangping'
'Chen, Zhe'

_publ_section_title
;
 Identification, Structure--Activity Relationships of Marine-Derived
 Indolocarbazoles, and a Dual PKC\q/\d Inhibitor with Potent
 Antipancreatic Cancer Efficacy
;
_journal_name_full 'Journal of Medicinal Chemistry'
_journal_paper_doi 10.1021/acs.jmedchem.0c01271
_journal_year 2020
_chemical_absolute_configuration ad
_chemical_formula_moiety 'C37 H29 N5 O5'
_chemical_formula_sum 'C37 H29 N5 O5'
_chemical_formula_weight 623.65
_space_group_crystal_system orthorhombic
_space_group_IT_number 19
_space_group_name_Hall 'P 2ac 2ab'
_space_group_name_H-M_alt 'P 21 21 21'
_atom_sites_solution_hydrogens geom
_atom_sites_solution_primary direct
_audit_creation_date 2017-11-07
_audit_creation_method
;
Olex2 1.2
(compiled 2017.08.10 svn.r3458 for OlexSys, GUI svn.r5381)
;
_cell_angle_alpha 90
_cell_angle_beta 90
_cell_angle_gamma 90
_cell_formula_units_Z 4
_cell_length_a 9.05425(19)
_cell_length_b 14.2458(3)
_cell_length_c 22.2227(4)
_cell_measurement_reflns_used 11795
_cell_measurement_temperature 100.00(10)
_cell_measurement_theta_max 73.3400
_cell_measurement_theta_min 5.2120
_cell_volume 2866.40(10)
_computing_cell_refinement 'CrysAlisPro 1.171.38.43f (Rigaku OD, 2015)'
_computing_data_collection 'CrysAlisPro 1.171.38.43f (Rigaku OD, 2015)'
_computing_data_reduction 'CrysAlisPro 1.171.38.43f (Rigaku OD, 2015)'
_computing_molecular_graphics 'Olex2 (Dolomanov et al., 2009)'
_computing_publication_material 'Olex2 (Dolomanov et al., 2009)'
_computing_structure_refinement 'ShelXL (Sheldrick, 2015)'
_computing_structure_solution 'ShelXT (Sheldrick, 2015)'
_diffrn_ambient_environment N~2~
_diffrn_ambient_temperature 100.00(10)
_diffrn_detector 'CCD plate'
_diffrn_detector_area_resol_mean 5.2684
_diffrn_detector_type AtlasS2
_diffrn_measured_fraction_theta_full 1.000
_diffrn_measured_fraction_theta_max 1.000
_diffrn_measurement_details
;
List of Runs (angles in degrees, time in seconds):

  # Type    Start    End  Width  t~exp~   \w     \q     \k     \f   Frames
--------------------------------------------------------------------------
  1  \w   -115.00 -17.00   1.00    1.00    --  -40.98 -37.00-120.00   98
  2  \w   -117.00  -8.00   1.00    1.00    --  -40.98 -77.00   0.00  109
  3  \w    -96.00  -2.00   1.00    1.00    --  -40.98 125.00-180.00   94
  4  \w     34.00 121.00   1.00    3.78    --  106.95-125.00 -90.00   87
  5  \w     94.00 178.00   1.00    3.78    --  106.95 125.00-150.00   84
  6  \w     34.00 121.00   1.00    3.78    --  106.95-125.00  90.00   87
  7  \w     31.00 135.00   1.00    3.78    --  106.95 -30.00  60.00  104
  8  \w     31.00 140.00   1.00    3.78    --  106.95 -77.00  90.00  109
  9  \w     34.00 133.00   1.00    3.78    --  106.95 -45.00  30.00   99
 10  \w   -113.00 -13.00   1.00    1.00    --  -40.98 -57.00  60.00  100
 11  \w   -113.00 -13.00   1.00    1.00    --  -40.98 -57.00 120.00  100
 12  \w    -69.00  32.00   1.00    1.00    --  -40.98  57.00  30.00  101
 13  \w     54.00 147.00   1.00    3.78    --  106.95  15.00 -90.00   93
;
_diffrn_measurement_device 'four-circle diffractometer'
_diffrn_measurement_device_type 'SuperNova, Dual, Cu at zero, AtlasS2'
_diffrn_measurement_method '\w scans'
_diffrn_orient_matrix_type 'CrysAlisPro convention (1999,Acta A55,543-557)'
_diffrn_orient_matrix_UB_11 0.0455261000
_diffrn_orient_matrix_UB_12 -0.1015507000
_diffrn_orient_matrix_UB_13 0.0150350000
_diffrn_orient_matrix_UB_21 -0.0095463000
_diffrn_orient_matrix_UB_22 -0.0259708000
_diffrn_orient_matrix_UB_23 -0.0672130000
_diffrn_orient_matrix_UB_31 0.1635925000
_diffrn_orient_matrix_UB_32 0.0266109000
_diffrn_orient_matrix_UB_33 -0.0081483000
_diffrn_radiation_monochromator mirror
_diffrn_radiation_probe x-ray
_diffrn_radiation_type CuK\a
_diffrn_radiation_wavelength 1.54184
_diffrn_reflns_av_R_equivalents 0.0729
_diffrn_reflns_av_unetI/netI 0.0508
_diffrn_reflns_Laue_measured_fraction_full 1.000
_diffrn_reflns_Laue_measured_fraction_max 1.000
_diffrn_reflns_limit_h_max 10
_diffrn_reflns_limit_h_min -7
_diffrn_reflns_limit_k_max 16
_diffrn_reflns_limit_k_min -16
_diffrn_reflns_limit_l_max 19
_diffrn_reflns_limit_l_min -26
_diffrn_reflns_number 18939
_diffrn_reflns_point_group_measured_fraction_full 1.000
_diffrn_reflns_point_group_measured_fraction_max 1.000
_diffrn_reflns_theta_full 64.999
_diffrn_reflns_theta_max 64.999
_diffrn_reflns_theta_min 3.686
_diffrn_source 'micro-focus sealed X-ray tube'
_diffrn_source_type 'SuperNova (Cu) X-ray Source'
_exptl_absorpt_coefficient_mu 0.800
_exptl_absorpt_correction_T_max 1.00000
_exptl_absorpt_correction_T_min 0.74731
_exptl_absorpt_correction_type multi-scan
_exptl_absorpt_process_details
;
CrysAlisPro 1.171.38.43f (Rigaku Oxford Diffraction, 2015)
Empirical absorption correction using spherical harmonics,
 implemented in SCALE3 ABSPACK scaling algorithm.
;
_exptl_crystal_colour colourless
_exptl_crystal_colour_primary colourless
_exptl_crystal_density_diffrn 1.445
_exptl_crystal_description block
_exptl_crystal_F_000 1304
_exptl_crystal_size_max 0.14
_exptl_crystal_size_mid 0.13
_exptl_crystal_size_min 0.11
_refine_diff_density_max 0.367
_refine_diff_density_min -0.324
_refine_diff_density_rms 0.080
_refine_ls_abs_structure_details
;
 Flack x determined using 1905 quotients [(I+)-(I-)]/[(I+)+(I-)]
 (Parsons, Flack and Wagner, Acta Cryst. B69 (2013) 249-259).
;
_refine_ls_abs_structure_Flack -0.18(17)
_refine_ls_extinction_method none
_refine_ls_goodness_of_fit_ref 1.042
_refine_ls_hydrogen_treatment constr
_refine_ls_matrix_type full
_refine_ls_number_parameters 426
_refine_ls_number_reflns 4880
_refine_ls_number_restraints 0
_refine_ls_restrained_S_all 1.042
_refine_ls_R_factor_all 0.0583
_refine_ls_R_factor_gt 0.0525
_refine_ls_shift/su_max 0.000
_refine_ls_shift/su_mean 0.000
_refine_ls_structure_factor_coef Fsqd
_refine_ls_weighting_details 'w=1/[\s^2^(Fo^2^)+(0.0960P)^2^+0.9242P] where P=(Fo^2^+2Fc^2^)/3'
_refine_ls_weighting_scheme calc
_refine_ls_wR_factor_gt 0.1375
_refine_ls_wR_factor_ref 0.1403
_reflns_Friedel_coverage 0.757
_reflns_Friedel_fraction_full 1.000
_reflns_Friedel_fraction_max 1.000
_reflns_number_gt 4671
_reflns_number_total 4880
_reflns_threshold_expression 'I > 2\s(I)'
_cod_data_source_file jm0c01271_si_006.cif
_cod_data_source_block 13g-29i
_cod_database_code 1559414
_shelx_shelxl_version_number 2017/1
_shelx_space_group_comment
;
The symmetry employed for this shelxl refinement is uniquely defined
by the following loop, which should always be used as a source of
symmetry information in preference to the above space-group names.
They are only intended as comments.
;
_shelx_estimated_absorpt_t_max 0.917
_shelx_estimated_absorpt_t_min 0.896
_reflns_odcompleteness_completeness 99.93
_reflns_odcompleteness_iscentric 1
_reflns_odcompleteness_theta 66.97
_olex2_refinement_description
;
1. Fixed Uiso
 At 1.2 times of:
  All C(H) groups, All C(H,H) groups, All N(H) groups
 At 1.5 times of:
  All C(H,H,H) groups
2.a Ternary CH refined with riding coordinates:
 C20(H20), C00T(H00T), C21(H21)
2.b Secondary CH2 refined with riding coordinates:
 C22(H22A,H22B), C19(H19A,H19B)
2.c Aromatic/amide H refined with riding coordinates:
 N2(H2), N3(H3), N4(H4), C28(H28), C29(H29), C30(H30), C26(H26), C17(H17),
 C15(H15), C16(H16), C18(H18), C4(H4A), C1(H1), C31(H31), C3(H3A), C2(H2A)
2.d Idealised Me refined as rotating group:
 C00Y(H00A,H00B,H00C), C016(H01A,H01B,H01C)
;
_olex2_date_sample_data_collection 2017-11-06
_olex2_submission_special_instructions 'No special instructions were received'
_oxdiff_exptl_absorpt_empirical_details
;
Empirical correction (ABSPACK) includes:
- Absorption correction using spherical harmonics
- Frame scaling
- Detector area scaling
;
_oxdiff_exptl_absorpt_empirical_full_max 2.341
_oxdiff_exptl_absorpt_empirical_full_min 0.451

loop_
_space_group_symop_operation_xyz
'x, y, z'
'-x+1/2, -y, z+1/2'
'-x, y+1/2, -z+1/2'
'x+1/2, -y+1/2, -z'

loop_
_atom_site_label
_atom_site_type_symbol
_atom_site_fract_x
_atom_site_fract_y
_atom_site_fract_z
_atom_site_U_iso_or_equiv
_atom_site_adp_type
_atom_site_occupancy
_atom_site_site_symmetry_order
_atom_site_calc_flag
_atom_site_refinement_flags_posn
_atom_site_refinement_flags_adp
_atom_site_refinement_flags_occupancy
_atom_site_disorder_assembly
_atom_site_disorder_group
O1 O -0.3871(3) -0.49918(17) -0.21215(11) 0.0164(5) Uani 1 1 d . . . . .
O4 O -0.5102(3) -0.66345(19) -0.39397(11) 0.0196(6) Uani 1 1 d . . . . .
O3 O -0.3718(3) -0.84556(18) -0.30546(11) 0.0197(6) Uani 1 1 d . . . . .
O2 O -0.6430(3) -0.69112(17) -0.17782(11) 0.0181(6) Uani 1 1 d . . . . .
O005 O 0.1733(3) -0.7495(2) -0.38378(11) 0.0231(6) Uani 1 1 d . . . . .
N006 N -0.2826(4) -0.5423(2) -0.30350(13) 0.0150(6) Uani 1 1 d . . . . .
N1 N -0.3427(3) -0.6552(2) -0.18116(14) 0.0153(6) Uani 1 1 d . . . . .
N2 N 0.1681(4) -0.8381(2) -0.29726(14) 0.0187(7) Uani 1 1 d . . . . .
H2 H 0.245549 -0.871089 -0.304603 0.022 Uiso 1 1 calc R . . . .
N3 N -0.5264(3) -0.6923(2) -0.29347(14) 0.0158(7) Uani 1 1 d . . . . .
H3 H -0.502326 -0.732705 -0.266429 0.019 Uiso 1 1 calc R . . . .
N4 N -0.2046(4) -0.8216(2) -0.49837(13) 0.0192(7) Uani 1 1 d . . . . .
H4 H -0.191942 -0.808996 -0.535865 0.023 Uiso 1 1 calc R . . . .
C10 C -0.0064(4) -0.7241(3) -0.30254(16) 0.0153(8) Uani 1 1 d . . . . .
C11 C -0.0960(4) -0.6466(3) -0.31858(16) 0.0154(7) Uani 1 1 d . . . . .
C00D C -0.4500(4) -0.5761(3) -0.17994(17) 0.0156(8) Uani 1 1 d . . . . .
C13 C -0.2206(4) -0.5214(3) -0.35870(16) 0.0157(8) Uani 1 1 d . . . . .
C00F C 0.1201(4) -0.7692(3) -0.33423(16) 0.0174(8) Uani 1 1 d . . . . .
C12 C -0.2078(4) -0.6173(3) -0.27875(16) 0.0148(7) Uani 1 1 d . . . . .
C24 C -0.3801(4) -0.7973(3) -0.35092(16) 0.0159(8) Uani 1 1 d . . . . .
C5 C -0.2043(4) -0.7834(3) -0.15538(16) 0.0160(8) Uani 1 1 d . . . . .
C28 C -0.1116(4) -0.9445(3) -0.36374(17) 0.0183(8) Uani 1 1 d . . . . .
H28 H -0.144437 -0.944510 -0.324084 0.022 Uiso 1 1 calc R . . . .
C7 C -0.2343(4) -0.6667(3) -0.22505(16) 0.0150(7) Uani 1 1 d . . . . .
C23 C -0.4823(4) -0.7103(3) -0.34973(17) 0.0161(8) Uani 1 1 d . . . . .
C25 C -0.2958(4) -0.8179(3) -0.40470(16) 0.0165(8) Uani 1 1 d . . . . .
C8 C -0.1455(4) -0.7446(3) -0.21063(16) 0.0157(8) Uani 1 1 d . . . . .
C6 C -0.3265(4) -0.7279(3) -0.13925(16) 0.0162(8) Uani 1 1 d . . . . .
C27 C -0.1790(4) -0.8869(3) -0.40677(16) 0.0156(8) Uani 1 1 d . . . . .
C14 C -0.1045(4) -0.5850(3) -0.37004(17) 0.0163(8) Uani 1 1 d . . . . .
C29 C 0.0048(4) -1.0014(3) -0.38127(18) 0.0203(8) Uani 1 1 d . . . . .
H29 H 0.051427 -1.039060 -0.352877 0.024 Uiso 1 1 calc R . . . .
C20 C -0.6033(4) -0.6047(3) -0.20486(16) 0.0159(8) Uani 1 1 d . . . . .
H20 H -0.674901 -0.557305 -0.191813 0.019 Uiso 1 1 calc R . . . .
C00T C -0.4044(4) -0.4911(3) -0.27521(16) 0.0165(8) Uani 1 1 d . . . . .
H00T H -0.390071 -0.424697 -0.285073 0.020 Uiso 1 1 calc R . . . .
C21 C -0.6112(4) -0.6112(3) -0.27335(16) 0.0161(8) Uani 1 1 d . . . . .
H21 H -0.714488 -0.619685 -0.285291 0.019 Uiso 1 1 calc R . . . .
C00V C -0.1248(4) -0.8877(3) -0.46624(16) 0.0173(8) Uani 1 1 d . . . . .
C9 C -0.0312(4) -0.7720(3) -0.24976(17) 0.0154(8) Uani 1 1 d . . . . .
C22 C -0.5561(4) -0.5176(3) -0.29816(17) 0.0172(8) Uani 1 1 d . . . . .
H22A H -0.553296 -0.521077 -0.341737 0.021 Uiso 1 1 calc R . . . .
H22B H -0.625619 -0.468703 -0.287171 0.021 Uiso 1 1 calc R . . . .
C00Y C -0.4644(4) -0.5365(3) -0.11660(16) 0.0187(8) Uani 1 1 d . . . . .
H00A H -0.367913 -0.523498 -0.100740 0.028 Uiso 1 1 calc GR . . . .
H00B H -0.513227 -0.581498 -0.091323 0.028 Uiso 1 1 calc GR . . . .
H00C H -0.521077 -0.479619 -0.117798 0.028 Uiso 1 1 calc GR . . . .
C30 C 0.0529(4) -1.0029(3) -0.44077(19) 0.0223(8) Uani 1 1 d . . . . .
H30 H 0.129018 -1.043409 -0.451604 0.027 Uiso 1 1 calc R . . . .
C26 C -0.3052(4) -0.7797(3) -0.46231(16) 0.0177(8) Uani 1 1 d . . . . .
H26 H -0.370430 -0.732768 -0.474093 0.021 Uiso 1 1 calc R . . . .
C19 C 0.0776(4) -0.8513(3) -0.24406(16) 0.0177(8) Uani 1 1 d . . . . .
H19A H 0.135619 -0.845898 -0.207541 0.021 Uiso 1 1 calc R . . . .
H19B H 0.028365 -0.911801 -0.244607 0.021 Uiso 1 1 calc R . . . .
C17 C -0.0638(4) -0.5088(3) -0.46415(17) 0.0228(9) Uani 1 1 d . . . . .
H17 H -0.012922 -0.504028 -0.500365 0.027 Uiso 1 1 calc R . . . .
C15 C -0.2572(4) -0.4498(3) -0.39891(17) 0.0206(8) Uani 1 1 d . . . . .
H15 H -0.333174 -0.407692 -0.390781 0.025 Uiso 1 1 calc R . . . .
C16 C -0.1753(5) -0.4441(3) -0.45144(17) 0.0229(9) Uani 1 1 d . . . . .
H16 H -0.194959 -0.396272 -0.478766 0.027 Uiso 1 1 calc R . . . .
C18 C -0.0272(5) -0.5792(3) -0.42469(16) 0.0202(8) Uani 1 1 d . . . . .
H18 H 0.046966 -0.621959 -0.433934 0.024 Uiso 1 1 calc R . . . .
C016 C -0.7727(5) -0.6861(3) -0.14111(18) 0.0228(9) Uani 1 1 d . . . . .
H01A H -0.856503 -0.671226 -0.165797 0.034 Uiso 1 1 calc GR . . . .
H01B H -0.760140 -0.638283 -0.111126 0.034 Uiso 1 1 calc GR . . . .
H01C H -0.788502 -0.745562 -0.121774 0.034 Uiso 1 1 calc GR . . . .
C4 C -0.1645(4) -0.8619(3) -0.12098(18) 0.0216(8) Uani 1 1 d . . . . .
H4A H -0.083181 -0.898126 -0.131637 0.026 Uiso 1 1 calc R . . . .
C1 C -0.4106(4) -0.7521(3) -0.08836(17) 0.0212(8) Uani 1 1 d . . . . .
H1 H -0.492128 -0.716425 -0.077178 0.025 Uiso 1 1 calc R . . . .
C31 C -0.0097(4) -0.9457(3) -0.48421(17) 0.0205(8) Uani 1 1 d . . . . .
H31 H 0.023929 -0.946152 -0.523754 0.025 Uiso 1 1 calc R . . . .
C3 C -0.2478(5) -0.8845(3) -0.07114(19) 0.0266(10) Uani 1 1 d . . . . .
H3A H -0.222650 -0.936387 -0.047876 0.032 Uiso 1 1 calc R . . . .
C2 C -0.3699(5) -0.8297(3) -0.05548(18) 0.0251(9) Uani 1 1 d . . . . .
H2A H -0.425177 -0.846131 -0.021827 0.030 Uiso 1 1 calc R . . . .

loop_
_atom_site_aniso_label
_atom_site_aniso_U_11
_atom_site_aniso_U_22
_atom_site_aniso_U_33
_atom_site_aniso_U_23
_atom_site_aniso_U_13
_atom_site_aniso_U_12
O1 0.0155(13) 0.0184(13) 0.0153(12) -0.0004(10) -0.0012(10) 0.0002(11)
O4 0.0170(14) 0.0266(14) 0.0151(12) 0.0021(11) -0.0015(11) 0.0012(11)
O3 0.0207(15) 0.0214(13) 0.0171(13) 0.0015(11) 0.0026(11) -0.0004(11)
O2 0.0140(14) 0.0210(13) 0.0194(12) 0.0007(11) 0.0036(10) 0.0009(11)
O005 0.0158(14) 0.0318(15) 0.0217(14) -0.0025(12) 0.0051(11) 0.0001(12)
N006 0.0101(15) 0.0183(15) 0.0166(14) 0.0008(12) 0.0001(12) 0.0015(13)
N1 0.0092(15) 0.0187(15) 0.0182(14) 0.0014(13) 0.0017(12) 0.0011(12)
N2 0.0091(15) 0.0249(17) 0.0222(15) -0.0020(14) 0.0021(13) 0.0039(13)
N3 0.0128(16) 0.0192(16) 0.0153(14) 0.0001(12) -0.0009(12) 0.0000(13)
N4 0.0214(18) 0.0243(16) 0.0119(14) -0.0011(13) 0.0014(13) 0.0012(14)
C10 0.0062(17) 0.0193(19) 0.0206(18) -0.0029(15) -0.0030(14) -0.0016(14)
C11 0.0104(18) 0.0182(17) 0.0178(17) -0.0016(15) -0.0017(14) -0.0028(15)
C00D 0.0122(19) 0.0170(18) 0.0176(17) -0.0002(15) 0.0000(14) 0.0014(15)
C13 0.0113(19) 0.0200(18) 0.0157(17) 0.0009(14) -0.0014(14) -0.0053(15)
C00F 0.0089(19) 0.0217(19) 0.0215(19) -0.0039(15) -0.0006(15) -0.0036(15)
C12 0.0114(18) 0.0179(18) 0.0149(16) -0.0024(14) -0.0012(14) -0.0015(14)
C24 0.0109(19) 0.0180(17) 0.0188(18) -0.0007(14) -0.0022(14) -0.0046(15)
C5 0.0089(18) 0.0223(18) 0.0168(17) 0.0005(15) -0.0019(14) -0.0004(15)
C28 0.0145(19) 0.0221(18) 0.0183(17) 0.0001(15) -0.0015(15) -0.0048(16)
C7 0.0087(18) 0.0192(18) 0.0171(17) -0.0020(14) -0.0006(14) -0.0005(14)
C23 0.0042(17) 0.0230(19) 0.0210(18) -0.0048(15) 0.0008(14) -0.0037(15)
C25 0.0114(19) 0.0209(18) 0.0173(17) -0.0024(15) 0.0011(15) -0.0039(15)
C8 0.0078(17) 0.0202(18) 0.0190(18) -0.0024(15) -0.0034(15) -0.0017(14)
C6 0.0121(19) 0.0219(19) 0.0147(17) 0.0015(15) -0.0014(14) -0.0018(15)
C27 0.0091(18) 0.0205(18) 0.0172(17) -0.0024(14) 0.0011(14) -0.0061(15)
C14 0.0089(18) 0.0211(18) 0.0188(17) -0.0016(15) -0.0016(15) -0.0041(15)
C29 0.0144(19) 0.022(2) 0.0241(19) -0.0013(16) -0.0049(15) -0.0006(16)
C20 0.0116(18) 0.0182(18) 0.0179(17) -0.0019(15) 0.0016(14) 0.0021(15)
C00T 0.0129(18) 0.0189(18) 0.0176(17) 0.0008(14) -0.0018(14) 0.0039(16)
C21 0.0102(19) 0.0204(19) 0.0177(17) -0.0018(15) -0.0011(14) 0.0031(15)
C00V 0.014(2) 0.0215(19) 0.0161(17) -0.0016(14) 0.0009(14) -0.0053(15)
C9 0.0048(18) 0.0209(18) 0.0205(17) -0.0010(15) -0.0031(15) -0.0008(14)
C22 0.0153(19) 0.0198(18) 0.0167(17) -0.0019(15) -0.0016(15) 0.0015(15)
C00Y 0.0156(19) 0.0225(19) 0.0179(18) -0.0024(15) -0.0003(14) 0.0001(16)
C30 0.015(2) 0.026(2) 0.0261(19) -0.0016(17) 0.0002(15) 0.0011(17)
C26 0.0125(19) 0.0218(18) 0.0189(18) -0.0015(15) -0.0008(15) 0.0001(15)
C19 0.0116(19) 0.0227(19) 0.0188(18) -0.0019(15) -0.0005(14) 0.0004(15)
C17 0.019(2) 0.035(2) 0.0138(17) -0.0002(17) -0.0007(15) -0.0076(18)
C15 0.017(2) 0.0208(19) 0.0244(19) 0.0016(16) -0.0055(16) -0.0028(16)
C16 0.022(2) 0.027(2) 0.0195(18) 0.0058(16) -0.0083(16) -0.0079(18)
C18 0.017(2) 0.027(2) 0.0159(17) -0.0036(16) 0.0000(15) -0.0041(17)
C016 0.016(2) 0.025(2) 0.027(2) 0.0001(17) 0.0046(16) -0.0010(16)
C4 0.014(2) 0.027(2) 0.024(2) 0.0036(16) 0.0005(15) 0.0021(17)
C1 0.013(2) 0.028(2) 0.0224(19) 0.0031(16) 0.0044(15) 0.0024(17)
C31 0.0133(19) 0.028(2) 0.0205(18) -0.0037(16) 0.0026(15) -0.0014(17)
C3 0.023(2) 0.032(2) 0.025(2) 0.0140(18) 0.0003(17) 0.0031(18)
C2 0.016(2) 0.036(2) 0.0231(19) 0.0097(17) 0.0024(16) -0.0004(18)

loop_
_atom_type_symbol
_atom_type_description
_atom_type_scat_dispersion_real
_atom_type_scat_dispersion_imag
_atom_type_scat_source
C C 0.0181 0.0091 'International Tables Vol C Tables 4.2.6.8 and 6.1.1.4'
H H 0.0000 0.0000 'International Tables Vol C Tables 4.2.6.8 and 6.1.1.4'
N N 0.0311 0.0180 'International Tables Vol C Tables 4.2.6.8 and 6.1.1.4'
O O 0.0492 0.0322 'International Tables Vol C Tables 4.2.6.8 and 6.1.1.4'

loop_
_geom_angle_atom_site_label_1
_geom_angle_atom_site_label_2
_geom_angle_atom_site_label_3
_geom_angle
_geom_angle_site_symmetry_1
_geom_angle_site_symmetry_3
_geom_angle_publ_flag
C00T O1 C00D 121.0(3) . . ?
C20 O2 C016 114.0(3) . . ?
C13 N006 C00T 125.5(3) . . ?
C12 N006 C13 108.7(3) . . ?
C12 N006 C00T 125.8(3) . . ?
C7 N1 C00D 124.2(3) . . ?
C7 N1 C6 107.7(3) . . ?
C6 N1 C00D 128.1(3) . . ?
C00F N2 H2 123.0 . . ?
C00F N2 C19 114.1(3) . . ?
C19 N2 H2 123.0 . . ?
C23 N3 H3 116.7 . . ?
C23 N3 C21 126.6(3) . . ?
C21 N3 H3 116.7 . . ?
C00V N4 H4 124.9 . . ?
C26 N4 H4 124.9 . . ?
C26 N4 C00V 110.2(3) . . ?
C11 C10 C00F 131.2(3) . . ?
C9 C10 C11 120.5(3) . . ?
C9 C10 C00F 108.3(3) . . ?
C10 C11 C14 134.7(3) . . ?
C12 C11 C10 119.0(3) . . ?
C12 C11 C14 106.3(3) . . ?
O1 C00D N1 108.2(3) . . ?
O1 C00D C20 112.3(3) . . ?
O1 C00D C00Y 102.3(3) . . ?
N1 C00D C20 112.3(3) . . ?
N1 C00D C00Y 110.7(3) . . ?
C00Y C00D C20 110.6(3) . . ?
N006 C13 C14 108.9(3) . . ?
N006 C13 C15 128.9(4) . . ?
C15 C13 C14 122.2(3) . . ?
O005 C00F N2 125.6(4) . . ?
O005 C00F C10 128.5(4) . . ?
N2 C00F C10 105.8(3) . . ?
N006 C12 C11 109.4(3) . . ?
N006 C12 C7 130.0(3) . . ?
C7 C12 C11 120.5(3) . . ?
O3 C24 C23 118.2(3) . . ?
O3 C24 C25 122.3(3) . . ?
C25 C24 C23 119.5(3) . . ?
C6 C5 C8 107.0(3) . . ?
C4 C5 C8 132.2(4) . . ?
C4 C5 C6 120.8(3) . . ?
C27 C28 H28 120.6 . . ?
C29 C28 H28 120.6 . . ?
C29 C28 C27 118.8(3) . . ?
N1 C7 C12 130.9(3) . . ?
N1 C7 C8 109.6(3) . . ?
C12 C7 C8 119.4(3) . . ?
O4 C23 N3 126.1(4) . . ?
O4 C23 C24 123.4(3) . . ?
N3 C23 C24 110.4(3) . . ?
C27 C25 C24 123.4(3) . . ?
C26 C25 C24 130.3(4) . . ?
C26 C25 C27 106.3(3) . . ?
C7 C8 C5 106.5(3) . . ?
C9 C8 C5 133.6(4) . . ?
C9 C8 C7 119.9(3) . . ?
N1 C6 C5 109.2(3) . . ?
N1 C6 C1 131.2(4) . . ?
C5 C6 C1 119.6(3) . . ?
C28 C27 C25 134.1(3) . . ?
C28 C27 C00V 119.0(4) . . ?
C00V C27 C25 106.9(3) . . ?
C13 C14 C11 106.8(3) . . ?
C18 C14 C11 134.0(4) . . ?
C18 C14 C13 119.2(3) . . ?
C28 C29 H29 119.5 . . ?
C28 C29 C30 121.0(4) . . ?
C30 C29 H29 119.5 . . ?
O2 C20 C00D 107.7(3) . . ?
O2 C20 H20 107.8 . . ?
O2 C20 C21 111.0(3) . . ?
C00D C20 H20 107.8 . . ?
C21 C20 C00D 114.4(3) . . ?
C21 C20 H20 107.8 . . ?
O1 C00T N006 107.6(3) . . ?
O1 C00T H00T 106.6 . . ?
O1 C00T C22 114.4(3) . . ?
N006 C00T H00T 106.6 . . ?
N006 C00T C22 114.5(3) . . ?
C22 C00T H00T 106.6 . . ?
N3 C21 C20 109.2(3) . . ?
N3 C21 H21 108.8 . . ?
N3 C21 C22 114.2(3) . . ?
C20 C21 H21 108.8 . . ?
C22 C21 C20 107.0(3) . . ?
C22 C21 H21 108.8 . . ?
N4 C00V C27 107.2(3) . . ?
N4 C00V C31 130.4(3) . . ?
C31 C00V C27 122.4(4) . . ?
C10 C9 C8 120.6(3) . . ?
C10 C9 C19 109.7(3) . . ?
C8 C9 C19 129.7(3) . . ?
C00T C22 C21 113.1(3) . . ?
C00T C22 H22A 109.0 . . ?
C00T C22 H22B 109.0 . . ?
C21 C22 H22A 109.0 . . ?
C21 C22 H22B 109.0 . . ?
H22A C22 H22B 107.8 . . ?
C00D C00Y H00A 109.5 . . ?
C00D C00Y H00B 109.5 . . ?
C00D C00Y H00C 109.5 . . ?
H00A C00Y H00B 109.5 . . ?
H00A C00Y H00C 109.5 . . ?
H00B C00Y H00C 109.5 . . ?
C29 C30 H30 119.2 . . ?
C31 C30 C29 121.6(4) . . ?
C31 C30 H30 119.2 . . ?
N4 C26 C25 109.3(3) . . ?
N4 C26 H26 125.3 . . ?
C25 C26 H26 125.3 . . ?
N2 C19 C9 101.7(3) . . ?
N2 C19 H19A 111.4 . . ?
N2 C19 H19B 111.4 . . ?
C9 C19 H19A 111.4 . . ?
C9 C19 H19B 111.4 . . ?
H19A C19 H19B 109.3 . . ?
C16 C17 H17 119.1 . . ?
C18 C17 H17 119.1 . . ?
C18 C17 C16 121.9(4) . . ?
C13 C15 H15 121.5 . . ?
C16 C15 C13 117.0(4) . . ?
C16 C15 H15 121.5 . . ?
C17 C16 H16 119.4 . . ?
C15 C16 C17 121.3(4) . . ?
C15 C16 H16 119.4 . . ?
C14 C18 H18 120.8 . . ?
C17 C18 C14 118.4(4) . . ?
C17 C18 H18 120.8 . . ?
O2 C016 H01A 109.5 . . ?
O2 C016 H01B 109.5 . . ?
O2 C016 H01C 109.5 . . ?
H01A C016 H01B 109.5 . . ?
H01A C016 H01C 109.5 . . ?
H01B C016 H01C 109.5 . . ?
C5 C4 H4A 120.5 . . ?
C3 C4 C5 119.0(4) . . ?
C3 C4 H4A 120.5 . . ?
C6 C1 H1 120.7 . . ?
C2 C1 C6 118.6(4) . . ?
C2 C1 H1 120.7 . . ?
C00V C31 H31 121.4 . . ?
C30 C31 C00V 117.2(4) . . ?
C30 C31 H31 121.4 . . ?
C4 C3 H3A 119.9 . . ?
C4 C3 C2 120.1(4) . . ?
C2 C3 H3A 119.9 . . ?
C1 C2 C3 121.9(4) . . ?
C1 C2 H2A 119.0 . . ?
C3 C2 H2A 119.0 . . ?

loop_
_geom_bond_atom_site_label_1
_geom_bond_atom_site_label_2
_geom_bond_distance
_geom_bond_site_symmetry_2
_geom_bond_publ_flag
O1 C00D 1.427(4) . ?
O1 C00T 1.415(4) . ?
O4 C23 1.215(5) . ?
O3 C24 1.224(5) . ?
O2 C20 1.416(4) . ?
O2 C016 1.432(5) . ?
O005 C00F 1.234(5) . ?
N006 C13 1.381(5) . ?
N006 C12 1.380(5) . ?
N006 C00T 1.463(5) . ?
N1 C00D 1.487(5) . ?
N1 C7 1.394(5) . ?
N1 C6 1.401(5) . ?
N2 H2 0.8600 . ?
N2 C00F 1.351(5) . ?
N2 C19 1.451(5) . ?
N3 H3 0.8600 . ?
N3 C23 1.337(5) . ?
N3 C21 1.458(5) . ?
N4 H4 0.8600 . ?
N4 C00V 1.385(5) . ?
N4 C26 1.352(5) . ?
C10 C11 1.416(5) . ?
C10 C00F 1.490(5) . ?
C10 C9 1.376(5) . ?
C11 C12 1.408(5) . ?
C11 C14 1.443(5) . ?
C00D C20 1.549(5) . ?
C00D C00Y 1.522(5) . ?
C13 C14 1.410(5) . ?
C13 C15 1.397(5) . ?
C12 C7 1.406(5) . ?
C24 C23 1.547(5) . ?
C24 C25 1.448(5) . ?
C5 C8 1.448(5) . ?
C5 C6 1.406(6) . ?
C5 C4 1.402(6) . ?
C28 H28 0.9300 . ?
C28 C27 1.399(5) . ?
C28 C29 1.386(6) . ?
C7 C8 1.407(5) . ?
C25 C27 1.445(5) . ?
C25 C26 1.394(5) . ?
C8 C9 1.407(5) . ?
C6 C1 1.406(5) . ?
C27 C00V 1.410(5) . ?
C14 C18 1.404(5) . ?
C29 H29 0.9300 . ?
C29 C30 1.393(6) . ?
C20 H20 0.9800 . ?
C20 C21 1.527(5) . ?
C00T H00T 0.9800 . ?
C00T C22 1.514(5) . ?
C21 H21 0.9800 . ?
C21 C22 1.526(5) . ?
C00V C31 1.389(6) . ?
C9 C19 1.504(5) . ?
C22 H22A 0.9700 . ?
C22 H22B 0.9700 . ?
C00Y H00A 0.9600 . ?
C00Y H00B 0.9600 . ?
C00Y H00C 0.9600 . ?
C30 H30 0.9300 . ?
C30 C31 1.385(6) . ?
C26 H26 0.9300 . ?
C19 H19A 0.9700 . ?
C19 H19B 0.9700 . ?
C17 H17 0.9300 . ?
C17 C16 1.395(6) . ?
C17 C18 1.373(6) . ?
C15 H15 0.9300 . ?
C15 C16 1.385(6) . ?
C16 H16 0.9300 . ?
C18 H18 0.9300 . ?
C016 H01A 0.9600 . ?
C016 H01B 0.9600 . ?
C016 H01C 0.9600 . ?
C4 H4A 0.9300 . ?
C4 C3 1.378(6) . ?
C1 H1 0.9300 . ?
C1 C2 1.375(6) . ?
C31 H31 0.9300 . ?
C3 H3A 0.9300 . ?
C3 C2 1.398(6) . ?
C2 H2A 0.9300 . ?

loop_
_geom_torsion_atom_site_label_1
_geom_torsion_atom_site_label_2
_geom_torsion_atom_site_label_3
_geom_torsion_atom_site_label_4
_geom_torsion
_geom_torsion_site_symmetry_1
_geom_torsion_site_symmetry_2
_geom_torsion_site_symmetry_3
_geom_torsion_site_symmetry_4
_geom_torsion_publ_flag
O1 C00D C20 O2 169.3(3) . . . . ?
O1 C00D C20 C21 45.3(4) . . . . ?
O1 C00T C22 C21 -48.5(4) . . . . ?
O3 C24 C23 O4 -172.2(4) . . . . ?
O3 C24 C23 N3 11.4(5) . . . . ?
O3 C24 C25 C27 -9.9(6) . . . . ?
O3 C24 C25 C26 170.2(4) . . . . ?
O2 C20 C21 N3 -51.9(4) . . . . ?
O2 C20 C21 C22 -176.0(3) . . . . ?
N006 C13 C14 C11 -0.5(4) . . . . ?
N006 C13 C14 C18 178.2(3) . . . . ?
N006 C13 C15 C16 179.3(4) . . . . ?
N006 C12 C7 N1 0.1(7) . . . . ?
N006 C12 C7 C8 177.0(3) . . . . ?
N006 C00T C22 C21 76.4(4) . . . . ?
N1 C00D C20 O2 47.1(4) . . . . ?
N1 C00D C20 C21 -76.9(4) . . . . ?
N1 C7 C8 C5 0.8(4) . . . . ?
N1 C7 C8 C9 177.8(3) . . . . ?
N1 C6 C1 C2 178.7(4) . . . . ?
N3 C21 C22 C00T -66.3(4) . . . . ?
N4 C00V C31 C30 177.5(4) . . . . ?
C10 C11 C12 N006 -179.1(3) . . . . ?
C10 C11 C12 C7 -2.8(5) . . . . ?
C10 C11 C14 C13 179.3(4) . . . . ?
C10 C11 C14 C18 0.9(7) . . . . ?
C10 C9 C19 N2 3.0(4) . . . . ?
C11 C10 C00F O005 -2.1(7) . . . . ?
C11 C10 C00F N2 177.6(4) . . . . ?
C11 C10 C9 C8 -0.4(5) . . . . ?
C11 C10 C9 C19 179.3(3) . . . . ?
C11 C12 C7 N1 -175.4(4) . . . . ?
C11 C12 C7 C8 1.6(5) . . . . ?
C11 C14 C18 C17 -179.0(4) . . . . ?
C00D O1 C00T N006 -88.4(4) . . . . ?
C00D O1 C00T C22 40.1(4) . . . . ?
C00D N1 C7 C12 -6.9(6) . . . . ?
C00D N1 C7 C8 175.9(3) . . . . ?
C00D N1 C6 C5 -175.4(3) . . . . ?
C00D N1 C6 C1 6.0(6) . . . . ?
C00D C20 C21 N3 70.3(4) . . . . ?
C00D C20 C21 C22 -53.8(4) . . . . ?
C13 N006 C12 C11 -0.6(4) . . . . ?
C13 N006 C12 C7 -176.4(4) . . . . ?
C13 N006 C00T O1 -150.7(3) . . . . ?
C13 N006 C00T C22 80.9(4) . . . . ?
C13 C14 C18 C17 2.7(5) . . . . ?
C13 C15 C16 C17 1.6(6) . . . . ?
C00F N2 C19 C9 -5.2(4) . . . . ?
C00F C10 C11 C12 -178.6(4) . . . . ?
C00F C10 C11 C14 2.3(7) . . . . ?
C00F C10 C9 C8 -179.8(3) . . . . ?
C00F C10 C9 C19 -0.1(4) . . . . ?
C12 N006 C13 C14 0.7(4) . . . . ?
C12 N006 C13 C15 -178.0(4) . . . . ?
C12 N006 C00T O1 27.1(5) . . . . ?
C12 N006 C00T C22 -101.3(4) . . . . ?
C12 C11 C14 C13 0.2(4) . . . . ?
C12 C11 C14 C18 -178.3(4) . . . . ?
C12 C7 C8 C5 -176.8(3) . . . . ?
C12 C7 C8 C9 0.2(5) . . . . ?
C24 C25 C27 C28 -4.0(6) . . . . ?
C24 C25 C27 C00V 179.4(3) . . . . ?
C24 C25 C26 N4 -179.3(4) . . . . ?
C5 C8 C9 C10 175.2(4) . . . . ?
C5 C8 C9 C19 -4.4(7) . . . . ?
C5 C6 C1 C2 0.4(6) . . . . ?
C5 C4 C3 C2 0.0(6) . . . . ?
C28 C27 C00V N4 -176.8(3) . . . . ?
C28 C27 C00V C31 2.0(6) . . . . ?
C28 C29 C30 C31 2.2(6) . . . . ?
C7 N1 C00D O1 -24.2(5) . . . . ?
C7 N1 C00D C20 100.3(4) . . . . ?
C7 N1 C00D C00Y -135.6(4) . . . . ?
C7 N1 C6 C5 2.2(4) . . . . ?
C7 N1 C6 C1 -176.3(4) . . . . ?
C7 C8 C9 C10 -0.8(5) . . . . ?
C7 C8 C9 C19 179.6(3) . . . . ?
C23 N3 C21 C20 -165.4(4) . . . . ?
C23 N3 C21 C22 -45.6(5) . . . . ?
C23 C24 C25 C27 168.7(3) . . . . ?
C23 C24 C25 C26 -11.1(6) . . . . ?
C25 C24 C23 O4 9.1(5) . . . . ?
C25 C24 C23 N3 -167.4(3) . . . . ?
C25 C27 C00V N4 0.5(4) . . . . ?
C25 C27 C00V C31 179.3(3) . . . . ?
C8 C5 C6 N1 -1.7(4) . . . . ?
C8 C5 C6 C1 177.0(3) . . . . ?
C8 C5 C4 C3 -176.5(4) . . . . ?
C8 C9 C19 N2 -177.4(4) . . . . ?
C6 N1 C00D O1 153.1(3) . . . . ?
C6 N1 C00D C20 -82.4(4) . . . . ?
C6 N1 C00D C00Y 41.7(5) . . . . ?
C6 N1 C7 C12 175.3(4) . . . . ?
C6 N1 C7 C8 -1.9(4) . . . . ?
C6 C5 C8 C7 0.6(4) . . . . ?
C6 C5 C8 C9 -175.8(4) . . . . ?
C6 C5 C4 C3 0.5(6) . . . . ?
C6 C1 C2 C3 0.1(6) . . . . ?
C27 C28 C29 C30 -1.1(6) . . . . ?
C27 C25 C26 N4 0.8(4) . . . . ?
C27 C00V C31 C30 -1.0(6) . . . . ?
C14 C11 C12 N006 0.2(4) . . . . ?
C14 C11 C12 C7 176.5(3) . . . . ?
C14 C13 C15 C16 0.8(5) . . . . ?
C29 C28 C27 C25 -177.3(4) . . . . ?
C29 C28 C27 C00V -0.9(5) . . . . ?
C29 C30 C31 C00V -1.2(6) . . . . ?
C20 C21 C22 C00T 54.7(4) . . . . ?
C00T O1 C00D N1 86.8(4) . . . . ?
C00T O1 C00D C20 -37.7(4) . . . . ?
C00T O1 C00D C00Y -156.3(3) . . . . ?
C00T N006 C13 C14 178.8(3) . . . . ?
C00T N006 C13 C15 0.1(6) . . . . ?
C00T N006 C12 C11 -178.7(3) . . . . ?
C00T N006 C12 C7 5.5(6) . . . . ?
C21 N3 C23 O4 -2.8(6) . . . . ?
C21 N3 C23 C24 173.5(3) . . . . ?
C00V N4 C26 C25 -0.5(5) . . . . ?
C9 C10 C11 C12 2.1(5) . . . . ?
C9 C10 C11 C14 -176.9(4) . . . . ?
C9 C10 C00F O005 177.2(4) . . . . ?
C9 C10 C00F N2 -3.1(4) . . . . ?
C00Y C00D C20 O2 -77.1(4) . . . . ?
C00Y C00D C20 C21 158.9(3) . . . . ?
C26 N4 C00V C27 0.0(4) . . . . ?
C26 N4 C00V C31 -178.6(4) . . . . ?
C26 C25 C27 C28 175.9(4) . . . . ?
C26 C25 C27 C00V -0.8(4) . . . . ?
C19 N2 C00F O005 -174.9(3) . . . . ?
C19 N2 C00F C10 5.3(4) . . . . ?
C15 C13 C14 C11 178.3(3) . . . . ?
C15 C13 C14 C18 -3.0(5) . . . . ?
C16 C17 C18 C14 -0.4(6) . . . . ?
C18 C17 C16 C15 -1.9(6) . . . . ?
C016 O2 C20 C00D 117.0(3) . . . . ?
C016 O2 C20 C21 -117.0(3) . . . . ?
C4 C5 C8 C7 177.8(4) . . . . ?
C4 C5 C8 C9 1.4(7) . . . . ?
C4 C5 C6 N1 -179.4(3) . . . . ?
C4 C5 C6 C1 -0.7(6) . . . . ?
C4 C3 C2 C1 -0.3(7) . . . . ?
